data_7160978
loop_
_publ_author_name
'Sumida, Sao'
'Mori, Taiki'
'Shirakawa, Seiji'

_publ_section_title
;
 Direct synthesis of dehydroselenocysteine-containing peptides from
 cysteine derivatives.
;
_journal_issue 8
_journal_name_full 'Organic &amp; biomolecular chemistry'
_journal_page_first 1609
_journal_page_last 1613
_journal_paper_doi 10.1039/d5ob01967b
_journal_volume 24
_journal_year 2026
_chemical_formula_moiety 'C15 H19 N O4 Se'
_chemical_formula_sum 'C15 H19 N O4 Se'
_chemical_formula_weight 356.27
_space_group_crystal_system orthorhombic
_space_group_IT_number 60
_space_group_name_Hall '-P 2n 2ab'
_space_group_name_H-M_alt 'P b c n'
_atom_sites_solution_hydrogens mixed
_atom_sites_solution_primary dual
_audit_creation_date 2024-10-05
_audit_creation_method
;
Olex2 1.5-ac5-020
(compiled 2021.11.16 svn.r5db059d7 for Rigaku Oxford Diffraction, GUI svn.r6430)
;
_audit_update_record
;
2025-12-23 deposited with the CCDC.	2026-02-04 downloaded from the CCDC.
;
_cell_angle_alpha 90
_cell_angle_beta 90
_cell_angle_gamma 90
_cell_formula_units_Z 8
_cell_length_a 15.3316(4)
_cell_length_b 7.9185(2)
_cell_length_c 26.4152(7)
_cell_measurement_reflns_used 6660
_cell_measurement_temperature 100.00(10)
_cell_measurement_theta_max 76.3920
_cell_measurement_theta_min 3.3450
_cell_volume 3206.89(14)
_computing_cell_refinement 'CrysAlisPro 1.171.42.72a (Rigaku OD, 2022)'
_computing_data_collection 'CrysAlisPro 1.171.42.72a (Rigaku OD, 2022)'
_computing_data_reduction 'CrysAlisPro 1.171.42.72a (Rigaku OD, 2022)'
_computing_molecular_graphics 'Olex2 1.5-ac5-020 (Dolomanov et al., 2009)'
_computing_publication_material 'Olex2 1.5-ac5-020 (Dolomanov et al., 2009)'
_computing_structure_refinement 'SHELXL 2018/3 (Sheldrick, 2015)'
_computing_structure_solution 'SHELXT 2018/2 (Sheldrick, 2018)'
_diffrn_ambient_environment N~2~
_diffrn_ambient_temperature 100.00(10)
_diffrn_detector 'Hybrid Pixel Array Detector'
_diffrn_detector_area_resol_mean 10.0000
_diffrn_detector_type HyPix
_diffrn_measured_fraction_theta_full 0.999
_diffrn_measured_fraction_theta_max 0.973
_diffrn_measurement_details
;
List of Runs (angles in degrees, time in seconds):

  # Type    Start    End  Width  t~exp~   \w     \q     \k     \f   Frames
#--------------------------------------------------------------------------
  1  \w     35.00  73.00   0.50    0.70    --  107.73 -61.00  60.00   76
  2  \w     37.00  68.00   0.50    0.70    --  107.73 -61.00 -30.00   62
  3  \w     35.00  72.00   0.50    0.70    --  107.73 -77.00 -30.00   74
  4  \w     75.00 107.00   0.50    0.70    --  107.73 -77.00 -30.00   64
  5  \w    -23.00  45.00   0.50    0.17    --   46.08 -38.00  90.00  136
  6  \w    -27.00  20.00   0.50    0.17    --   46.08 -13.00 135.00   94
  7  \w    -24.00  27.00   0.50    0.17    --   46.08 -19.00   0.00  102
  8  \w     90.00 168.00   0.50    0.70    --  107.73  13.00 -53.00  156
  9  \w    -93.00 -31.00   0.50    0.70    -- -104.00  77.00 -60.00  124
 10  \w    -71.00 -37.00   0.50    0.70    -- -104.00 128.00   5.00   68
 11  \w   -110.00 -76.00   0.50    0.70    -- -104.00 128.00   5.00   68
 12  \w   -104.00 -72.00   0.50    0.70    -- -104.00 114.00 103.00   64
 13  \w    -65.00 -36.00   0.50    0.70    -- -104.00 114.00 103.00   58
 14  \w   -161.00 -89.00   0.50    0.70    -- -104.00 -61.00  90.00  144
 15  \w   -117.00 -89.00   0.50    0.17    --  -46.08-143.00 120.00   56
;
_diffrn_measurement_device 'four-circle diffractometer'
_diffrn_measurement_device_type 'XtaLAB Synergy R, DW system, HyPix'
_diffrn_measurement_method '\w scans'
_diffrn_orient_matrix_type 'CrysAlisPro convention (1999,Acta A55,543-557)'
_diffrn_orient_matrix_UB_11 0.0519069000
_diffrn_orient_matrix_UB_12 -0.0264119000
_diffrn_orient_matrix_UB_13 -0.0493191000
_diffrn_orient_matrix_UB_21 0.0842945000
_diffrn_orient_matrix_UB_22 -0.0226326000
_diffrn_orient_matrix_UB_23 0.0310371000
_diffrn_orient_matrix_UB_31 -0.0171213000
_diffrn_orient_matrix_UB_32 -0.1913390000
_diffrn_orient_matrix_UB_33 0.0031211000
_diffrn_radiation_monochromator mirror
_diffrn_radiation_probe x-ray
_diffrn_radiation_type 'Cu K\a'
_diffrn_radiation_wavelength 1.54184
_diffrn_reflns_av_R_equivalents 0.0327
_diffrn_reflns_av_unetI/netI 0.0292
_diffrn_reflns_Laue_measured_fraction_full 0.999
_diffrn_reflns_Laue_measured_fraction_max 0.973
_diffrn_reflns_limit_h_max 19
_diffrn_reflns_limit_h_min -19
_diffrn_reflns_limit_k_max 7
_diffrn_reflns_limit_k_min -9
_diffrn_reflns_limit_l_max 32
_diffrn_reflns_limit_l_min -31
_diffrn_reflns_number 13615
_diffrn_reflns_point_group_measured_fraction_full 0.999
_diffrn_reflns_point_group_measured_fraction_max 0.973
_diffrn_reflns_theta_full 67.684
_diffrn_reflns_theta_max 76.304
_diffrn_reflns_theta_min 3.346
_diffrn_source 'Rotating-anode X-ray tube'
_diffrn_source_type 'Rigaku (Cu) X-ray Source'
_exptl_absorpt_coefficient_mu 3.305
_exptl_absorpt_correction_T_max 1.00000
_exptl_absorpt_correction_T_min 0.82476
_exptl_absorpt_correction_type multi-scan
_exptl_absorpt_process_details
;
CrysAlisPro 1.171.42.72a (Rigaku Oxford Diffraction, 2022)
Empirical absorption correction using spherical harmonics,
implemented in SCALE3 ABSPACK scaling algorithm.
;
_exptl_crystal_colour 'clear light colourless'
_exptl_crystal_colour_lustre clear
_exptl_crystal_colour_modifier light
_exptl_crystal_colour_primary colourless
_exptl_crystal_density_diffrn 1.476
_exptl_crystal_description needle
_exptl_crystal_F_000 1456
_exptl_crystal_recrystallization_method 'Re-crystallisation from solvent: dichloromethane-hexane'
_exptl_crystal_size_max 0.5
_exptl_crystal_size_mid 0.02
_exptl_crystal_size_min 0.01
_refine_diff_density_max 1.419
_refine_diff_density_min -0.419
_refine_diff_density_rms 0.074
_refine_ls_extinction_method none
_refine_ls_goodness_of_fit_ref 1.052
_refine_ls_hydrogen_treatment mixed
_refine_ls_matrix_type full
_refine_ls_number_parameters 198
_refine_ls_number_reflns 3263
_refine_ls_number_restraints 0
_refine_ls_restrained_S_all 1.052
_refine_ls_R_factor_all 0.0356
_refine_ls_R_factor_gt 0.0308
_refine_ls_shift/su_max 0.002
_refine_ls_shift/su_mean 0.000
_refine_ls_structure_factor_coef Fsqd
_refine_ls_weighting_details 'w=1/[\s^2^(Fo^2^)+(0.0441P)^2^+2.5544P] where P=(Fo^2^+2Fc^2^)/3'
_refine_ls_weighting_scheme calc
_refine_ls_wR_factor_gt 0.0803
_refine_ls_wR_factor_ref 0.0835
_reflns_Friedel_coverage 0.000
_reflns_number_gt 2892
_reflns_number_total 3263
_reflns_threshold_expression 'I > 2\s(I)'
_cod_data_source_file d5ob01967b2.cif
_cod_data_source_block 241005-samplea_auto
_cod_depositor_comments 'Adding full bibliography for 7160978.cif.'
_cod_database_code 7160978
_shelx_shelxl_version_number 2018/3
_chemical_oxdiff_formula C15H19NO4Se
_chemical_oxdiff_usercomment 100K
_shelx_space_group_comment
;
The symmetry employed for this shelxl refinement is uniquely defined
by the following loop, which should always be used as a source of
symmetry information in preference to the above space-group names.
They are only intended as comments.
;
_shelx_estimated_absorpt_t_max 0.968
_shelx_estimated_absorpt_t_min 0.289
_olex2_refinement_description
;
1. Fixed Uiso
 At 1.2 times of:
  All C(H) groups
 At 1.5 times of:
  All C(H,H,H) groups
2.a Aromatic/amide H refined with riding coordinates:
 C3(H3), C11(H11), C12(H12), C13(H13), C14(H14), C15(H15)
2.b Idealised Me refined as rotating group:
 C4(H4A,H4B,H4C), C7(H7A,H7B,H7C), C8(H8A,H8B,H8C), C9(H9A,H9B,H9C)
;
_olex2_submission_special_instructions 'No special instructions were received'
_oxdiff_exptl_absorpt_empirical_details
;
Empirical correction (ABSPACK) includes:
- Absorption correction using spherical harmonics
- Frame scaling
;
_oxdiff_exptl_absorpt_empirical_full_max 1.409
_oxdiff_exptl_absorpt_empirical_full_min 0.703

loop_
_space_group_symop_operation_xyz
'x, y, z'
'-x+1/2, -y+1/2, z+1/2'
'-x, y, -z+1/2'
'x+1/2, -y+1/2, -z'
'-x, -y, -z'
'x-1/2, y-1/2, -z-1/2'
'x, -y, z-1/2'
'-x-1/2, y-1/2, z'

loop_
_atom_site_label
_atom_site_type_symbol
_atom_site_fract_x
_atom_site_fract_y
_atom_site_fract_z
_atom_site_U_iso_or_equiv
_atom_site_adp_type
_atom_site_occupancy
_atom_site_site_symmetry_order
_atom_site_calc_flag
_atom_site_refinement_flags_posn
_atom_site_refinement_flags_adp
_atom_site_refinement_flags_occupancy
_atom_site_disorder_assembly
_atom_site_disorder_group
Se1 Se 0.84988(2) 0.39055(3) 0.30181(2) 0.01860(10) Uani 1 1 d . . . . .
O1 O 0.54696(10) 0.2991(2) 0.39084(6) 0.0267(3) Uani 1 1 d . . . . .
O2 O 0.55136(10) 0.4222(2) 0.31427(6) 0.0259(3) Uani 1 1 d . . . . .
O3 O 0.84122(9) 0.42939(18) 0.40893(6) 0.0201(3) Uani 1 1 d . . . . .
O4 O 0.80131(9) 0.21454(18) 0.46130(6) 0.0206(3) Uani 1 1 d . . . . .
N1 N 0.72169(12) 0.2629(2) 0.39388(7) 0.0192(4) Uani 1 1 d . . . . .
H1 H 0.6945(19) 0.183(4) 0.4048(11) 0.030(7) Uiso 1 1 d . . . . .
C1 C 0.58766(13) 0.3531(3) 0.35526(8) 0.0180(4) Uani 1 1 d . . . . .
C2 C 0.68515(13) 0.3461(2) 0.35227(8) 0.0166(4) Uani 1 1 d . . . . .
C3 C 0.72828(13) 0.4083(3) 0.31235(8) 0.0185(4) Uani 1 1 d . . . . .
H3 H 0.695149 0.465850 0.287330 0.022 Uiso 1 1 calc R U . . .
C4 C 0.45702(14) 0.4359(4) 0.31600(10) 0.0313(5) Uani 1 1 d . . . . .
H4A H 0.435867 0.485982 0.284374 0.047 Uiso 1 1 calc R U . . .
H4B H 0.439978 0.507652 0.344561 0.047 Uiso 1 1 calc R U . . .
H4C H 0.431510 0.323295 0.320229 0.047 Uiso 1 1 calc R U . . .
C5 C 0.79320(12) 0.3130(2) 0.42042(8) 0.0167(4) Uani 1 1 d . . . . .
C6 C 0.87664(13) 0.2328(3) 0.49567(8) 0.0207(4) Uani 1 1 d . . . . .
C7 C 0.85860(15) 0.0976(3) 0.53496(9) 0.0289(5) Uani 1 1 d . . . . .
H7A H 0.804421 0.124379 0.552935 0.043 Uiso 1 1 calc R U . . .
H7B H 0.906994 0.093210 0.559162 0.043 Uiso 1 1 calc R U . . .
H7C H 0.852726 -0.012180 0.518171 0.043 Uiso 1 1 calc R U . . .
C8 C 0.96018(14) 0.1946(3) 0.46693(8) 0.0241(4) Uani 1 1 d . . . . .
H8A H 0.955636 0.083082 0.451062 0.036 Uiso 1 1 calc R U . . .
H8B H 1.009600 0.195585 0.490458 0.036 Uiso 1 1 calc R U . . .
H8C H 0.969190 0.280486 0.440733 0.036 Uiso 1 1 calc R U . . .
C9 C 0.87799(18) 0.4064(3) 0.51984(10) 0.0354(6) Uani 1 1 d . . . . .
H9A H 0.891804 0.491382 0.494095 0.053 Uiso 1 1 calc R U . . .
H9B H 0.922374 0.409216 0.546525 0.053 Uiso 1 1 calc R U . . .
H9C H 0.820664 0.430764 0.534534 0.053 Uiso 1 1 calc R U . . .
C10 C 0.84353(13) 0.3610(3) 0.22953(8) 0.0190(4) Uani 1 1 d . . . . .
C11 C 0.90836(14) 0.4341(3) 0.19974(8) 0.0225(4) Uani 1 1 d . . . . .
H11 H 0.951040 0.504710 0.214957 0.027 Uiso 1 1 calc R U . . .
C12 C 0.91095(15) 0.4043(3) 0.14795(9) 0.0254(5) Uani 1 1 d . . . . .
H12 H 0.956235 0.451663 0.127923 0.031 Uiso 1 1 calc R U . . .
C13 C 0.84685(14) 0.3046(3) 0.12552(9) 0.0255(5) Uani 1 1 d . . . . .
H13 H 0.848109 0.284504 0.090069 0.031 Uiso 1 1 calc R U . . .
C14 C 0.78092(14) 0.2345(3) 0.15504(9) 0.0251(4) Uani 1 1 d . . . . .
H14 H 0.736661 0.168182 0.139607 0.030 Uiso 1 1 calc R U . . .
C15 C 0.77968(14) 0.2613(3) 0.20702(8) 0.0213(4) Uani 1 1 d . . . . .
H15 H 0.735275 0.211460 0.227177 0.026 Uiso 1 1 calc R U . . .

loop_
_atom_site_aniso_label
_atom_site_aniso_U_11
_atom_site_aniso_U_22
_atom_site_aniso_U_33
_atom_site_aniso_U_23
_atom_site_aniso_U_13
_atom_site_aniso_U_12
Se1 0.01306(14) 0.02386(14) 0.01889(14) 0.00196(8) -0.00005(7) -0.00008(7)
O1 0.0179(7) 0.0363(8) 0.0259(8) 0.0073(6) 0.0053(6) 0.0028(6)
O2 0.0120(7) 0.0443(9) 0.0213(7) 0.0059(7) -0.0005(6) 0.0063(6)
O3 0.0187(7) 0.0168(6) 0.0249(8) 0.0021(6) -0.0029(6) -0.0018(5)
O4 0.0166(7) 0.0263(7) 0.0190(7) 0.0067(6) -0.0045(5) -0.0029(6)
N1 0.0182(8) 0.0186(8) 0.0208(9) 0.0056(7) -0.0047(7) -0.0043(7)
C1 0.0159(9) 0.0200(9) 0.0182(10) -0.0013(8) -0.0003(7) 0.0032(7)
C2 0.0154(9) 0.0158(9) 0.0184(10) 0.0006(7) -0.0022(7) 0.0009(7)
C3 0.0134(9) 0.0217(10) 0.0203(10) 0.0007(8) -0.0016(8) 0.0018(7)
C4 0.0140(10) 0.0496(14) 0.0302(12) 0.0032(11) -0.0013(9) 0.0101(10)
C5 0.0153(9) 0.0170(9) 0.0179(9) -0.0004(7) -0.0018(7) 0.0032(7)
C6 0.0139(9) 0.0297(10) 0.0184(10) -0.0001(8) -0.0049(8) 0.0027(8)
C7 0.0169(10) 0.0495(15) 0.0203(11) 0.0083(10) -0.0006(8) 0.0034(9)
C8 0.0181(10) 0.0297(11) 0.0244(11) 0.0042(8) 0.0025(8) 0.0037(8)
C9 0.0340(13) 0.0398(14) 0.0324(13) -0.0137(10) -0.0113(11) 0.0100(10)
C10 0.0166(10) 0.0226(9) 0.0178(10) 0.0017(8) 0.0003(7) 0.0044(8)
C11 0.0159(10) 0.0299(11) 0.0218(11) 0.0025(8) -0.0014(8) 0.0005(9)
C12 0.0188(10) 0.0339(12) 0.0236(11) 0.0052(9) 0.0016(8) 0.0029(8)
C13 0.0248(11) 0.0316(11) 0.0200(11) -0.0008(9) 0.0006(8) 0.0079(9)
C14 0.0213(10) 0.0251(10) 0.0289(12) -0.0022(9) -0.0038(9) 0.0020(8)
C15 0.0175(9) 0.0220(10) 0.0243(10) 0.0021(8) 0.0006(8) 0.0016(8)

loop_
_atom_type_symbol
_atom_type_description
_atom_type_scat_dispersion_real
_atom_type_scat_dispersion_imag
_atom_type_scat_source
C C 0.0181 0.0091 'International Tables Vol C Tables 4.2.6.8 and 6.1.1.4'
H H 0.0000 0.0000 'International Tables Vol C Tables 4.2.6.8 and 6.1.1.4'
N N 0.0311 0.0180 'International Tables Vol C Tables 4.2.6.8 and 6.1.1.4'
O O 0.0492 0.0322 'International Tables Vol C Tables 4.2.6.8 and 6.1.1.4'
Se Se -0.7943 1.1372 'International Tables Vol C Tables 4.2.6.8 and 6.1.1.4'

loop_
_geom_angle_atom_site_label_1
_geom_angle_atom_site_label_2
_geom_angle_atom_site_label_3
_geom_angle
_geom_angle_site_symmetry_1
_geom_angle_site_symmetry_3
_geom_angle_publ_flag
C3 Se1 C10 96.04(9) . . ?
C1 O2 C4 114.88(17) . . ?
C5 O4 C6 120.80(16) . . ?
C5 N1 C2 126.20(18) . . ?
O1 C1 O2 124.16(19) . . ?
O1 C1 C2 122.98(18) . . ?
O2 C1 C2 112.85(17) . . ?
N1 C2 C1 112.06(17) . . ?
C3 C2 N1 126.48(19) . . ?
C3 C2 C1 121.40(18) . . ?
C2 C3 Se1 125.17(16) . . ?
O3 C5 O4 125.87(18) . . ?
O3 C5 N1 125.40(19) . . ?
O4 C5 N1 108.73(17) . . ?
O4 C6 C7 102.06(17) . . ?
O4 C6 C8 109.43(17) . . ?
O4 C6 C9 111.03(17) . . ?
C7 C6 C8 110.79(18) . . ?
C9 C6 C7 110.8(2) . . ?
C9 C6 C8 112.3(2) . . ?
C11 C10 Se1 118.25(16) . . ?
C15 C10 Se1 121.88(16) . . ?
C15 C10 C11 119.8(2) . . ?
C12 C11 C10 120.4(2) . . ?
C11 C12 C13 119.7(2) . . ?
C14 C13 C12 120.0(2) . . ?
C15 C14 C13 120.2(2) . . ?
C14 C15 C10 119.9(2) . . ?

loop_
_geom_bond_atom_site_label_1
_geom_bond_atom_site_label_2
_geom_bond_distance
_geom_bond_site_symmetry_2
_geom_bond_publ_flag
Se1 C3 1.890(2) . ?
Se1 C10 1.926(2) . ?
O1 C1 1.206(3) . ?
O2 C1 1.335(3) . ?
O2 C4 1.451(3) . ?
O3 C5 1.218(3) . ?
O4 C5 1.338(2) . ?
O4 C6 1.476(2) . ?
N1 C2 1.398(3) . ?
N1 C5 1.360(3) . ?
C1 C2 1.498(3) . ?
C2 C3 1.338(3) . ?
C6 C7 1.517(3) . ?
C6 C8 1.519(3) . ?
C6 C9 1.515(3) . ?
C10 C11 1.393(3) . ?
C10 C15 1.391(3) . ?
C11 C12 1.389(3) . ?
C12 C13 1.393(3) . ?
C13 C14 1.392(3) . ?
C14 C15 1.389(3) . ?
